data_4332069
loop_
_publ_author_name
'Iijima, Kazuya'
'Sunaga, Tomoaki'
'Hirose, Masaya'
'Saito, Taro'

_publ_section_title
;
 Synthesis and Characterization of Rhenium&#x2212;Copper Sulfide Cluster
 Complexes [(Ph3P)2N][Re3(CuX)(\m3-S)4Cl6(PMe2Ph)3] (X = Cl, Br, I)
;
_journal_issue 8
_journal_name_full 'Inorganic Chemistry'
_journal_page_first 3452
_journal_page_last 3455
_journal_paper_doi 10.1021/ic052135h
_journal_volume 45
_journal_year 2006
_chemical_compound_source 'local laboratory'
_chemical_formula_sum 'C62 H67 Cl11 Cu N P5 Re3 S4'
_chemical_formula_weight 2121.35
_chemical_name_systematic
;
 ?
;
_space_group_IT_number 14
_symmetry_cell_setting monoclinic
_symmetry_space_group_name_Hall '-P 2ybc'
_symmetry_space_group_name_H-M 'P 1 21/c 1'
_atom_sites_solution_hydrogens geom
_atom_sites_solution_primary direct
_atom_sites_solution_secondary difmap
_audit_creation_method SHELXL-97
_cell_angle_alpha 90.00
_cell_angle_beta 96.8650(10)
_cell_angle_gamma 90.00
_cell_formula_units_Z 4
_cell_length_a 11.1274(5)
_cell_length_b 14.6445(6)
_cell_length_c 45.975(2)
_cell_measurement_reflns_used 5972
_cell_measurement_temperature 273(2)
_cell_measurement_theta_max 24.58
_cell_measurement_theta_min 2.26
_cell_volume 7438.2(6)
_computing_cell_refinement 'Bruker SMART'
_computing_data_collection 'Bruker SMART'
_computing_data_reduction 'Bruker SAINT'
_computing_molecular_graphics 'Bruker SHELXTL'
_computing_publication_material 'Bruker SHELXTL'
_computing_structure_refinement 'SHELXL-97 (Sheldrick, 1997)'
_computing_structure_solution 'SHELXS-97 (Sheldrick, 1990)'
_diffrn_ambient_temperature 173
_diffrn_detector_area_resol_mean 8.366
_diffrn_measured_fraction_theta_full 0.997
_diffrn_measured_fraction_theta_max 0.997
_diffrn_measurement_device_type 'CCD area detector'
_diffrn_measurement_method 'phi and omega scans'
_diffrn_radiation_monochromator graphite
_diffrn_radiation_source 'fine-focus sealed tube'
_diffrn_radiation_type MoK\a
_diffrn_radiation_wavelength 0.71073
_diffrn_reflns_av_R_equivalents 0.0746
_diffrn_reflns_av_sigmaI/netI 0.0909
_diffrn_reflns_limit_h_max 14
_diffrn_reflns_limit_h_min -13
_diffrn_reflns_limit_k_max 18
_diffrn_reflns_limit_k_min -19
_diffrn_reflns_limit_l_max 61
_diffrn_reflns_limit_l_min -55
_diffrn_reflns_number 55368
_diffrn_reflns_theta_full 28.31
_diffrn_reflns_theta_max 28.31
_diffrn_reflns_theta_min 0.89
_diffrn_standards_decay_% 0
_diffrn_standards_interval_count none
_diffrn_standards_number 0
_exptl_absorpt_coefficient_mu 5.802
_exptl_absorpt_correction_T_max 0.8928
_exptl_absorpt_correction_T_min 0.2359
_exptl_absorpt_correction_type empirical
_exptl_crystal_colour black
_exptl_crystal_density_diffrn 1.89
_exptl_crystal_density_method 'not measured'
_exptl_crystal_description plate
_exptl_crystal_F_000 4104
_exptl_crystal_size_max 0.35
_exptl_crystal_size_mid 0.1
_exptl_crystal_size_min 0.02
_refine_diff_density_max 3.727
_refine_diff_density_min -2.271
_refine_diff_density_rms 0.226
_refine_ls_extinction_method none
_refine_ls_goodness_of_fit_ref 1.038
_refine_ls_hydrogen_treatment noref
_refine_ls_matrix_type full
_refine_ls_number_parameters 790
_refine_ls_number_reflns 18477
_refine_ls_number_restraints 0
_refine_ls_restrained_S_all 1.038
_refine_ls_R_factor_all 0.1048
_refine_ls_R_factor_gt 0.0614
_refine_ls_shift/su_max 0.003
_refine_ls_shift/su_mean 0.000
_refine_ls_structure_factor_coef Fsqd
_refine_ls_weighting_details 'calc w=1/[\s^2^(Fo^2^)+(0.0593P)^2^+14.4416P] where P=(Fo^2^+2Fc^2^)/3'
_refine_ls_weighting_scheme calc
_refine_ls_wR_factor_gt 0.1257
_refine_ls_wR_factor_ref 0.1440
_reflns_number_gt 12194
_reflns_number_total 18477
_reflns_threshold_expression I>2\s(I)
_cod_data_source_file ic052135hsup3.cif
_cod_data_source_block cu1227
_cod_depositor_comments
;
The following automatic conversions were performed:

'_symmetry_cell_setting' value 'Monoclinic' changed to 'monoclinic'
according to /home/saulius/struct/CIF-dictionaries/cif_core.dic
dictionary named 'cif_core.dic' version 2.4.2 from 2011-04-26.

Automatic conversion script
Id: cif_fix_values 1891 2012-01-12 08:04:46Z andrius 
;
_cod_original_sg_symbol_H-M P2(1)/c
_cod_database_code 4332069

loop_
_symmetry_equiv_pos_as_xyz
'x, y, z'
'-x, y+1/2, -z+1/2'
'-x, -y, -z'
'x, -y-1/2, z-1/2'

loop_
_atom_site_label
_atom_site_type_symbol
_atom_site_fract_x
_atom_site_fract_y
_atom_site_fract_z
_atom_site_U_iso_or_equiv
_atom_site_adp_type
_atom_site_occupancy
_atom_site_symmetry_multiplicity
_atom_site_calc_flag
_atom_site_refinement_flags
C1 C 0.9702(7) 0.4099(6) 0.95225(19) 0.0278(19) Uani 1 1 d .
C2 C 0.6940(7) 0.6209(6) 0.8526(2) 0.030(2) Uani 1 1 d .
C3 C 0.7363(8) 0.1251(6) 0.99276(18) 0.0284(19) Uani 1 1 d .
C4 C 0.6503(8) 0.1913(7) 0.93523(19) 0.033(2) Uani 1 1 d .
C5 C 0.4576(9) 0.1479(9) 0.9104(2) 0.051(3) Uani 1 1 d .
H5 H 0.3993 0.1037 0.9049 0.061 Uiso 1 1 calc R
C6 C 0.5642(8) 0.1228(7) 0.9271(2) 0.037(2) Uani 1 1 d .
H6 H 0.5784 0.0625 0.9328 0.044 Uiso 1 1 calc R
C7 C 0.8571(7) 0.0691(6) 0.94193(18) 0.0260(18) Uani 1 1 d .
C8 C 0.9509(8) 0.0229(6) 0.95920(19) 0.034(2) Uani 1 1 d .
H8 H 0.9677 0.0362 0.9790 0.041 Uiso 1 1 calc R
C9 C 0.7248(8) 0.1906(6) 1.0138(2) 0.035(2) Uani 1 1 d .
H9 H 0.7483 0.2504 1.0108 0.042 Uiso 1 1 calc R
C10 C 1.1117(10) 0.2151(7) 1.0054(2) 0.041(2) Uani 1 1 d .
H10 H 1.0361 0.1963 1.0098 0.050 Uiso 1 1 calc R
C11 C 1.1220(8) 0.2618(6) 0.97990(19) 0.032(2) Uani 1 1 d .
C12 C 1.0216(7) 0.2461(6) 0.91922(18) 0.0268(19) Uani 1 1 d .
C13 C 0.9548(9) 0.2770(7) 0.89417(19) 0.036(2) Uani 1 1 d .
H13 H 0.8991 0.3238 0.8954 0.043 Uiso 1 1 calc R
C14 C 1.1036(8) 0.1751(6) 0.9170(2) 0.032(2) Uani 1 1 d .
H14 H 1.1493 0.1528 0.9338 0.038 Uiso 1 1 calc R
C15 C 0.1375(9) 0.8853(6) 0.75536(19) 0.033(2) Uani 1 1 d .
C16 C 0.8341(8) 0.0492(6) 0.91262(18) 0.031(2) Uani 1 1 d .
H16 H 0.7714 0.0791 0.9012 0.037 Uiso 1 1 calc R
C17 C 0.9949(8) -0.0620(7) 0.9165(2) 0.041(2) Uani 1 1 d .
H17 H 1.0402 -0.1056 0.9080 0.049 Uiso 1 1 calc R
C18 C 0.9035(8) -0.0155(7) 0.8996(2) 0.036(2) Uani 1 1 d .
H18 H 0.8882 -0.0271 0.8796 0.043 Uiso 1 1 calc R
C19 C 1.0190(8) -0.0434(7) 0.9464(2) 0.039(2) Uani 1 1 d .
H19 H 1.0802 -0.0748 0.9578 0.047 Uiso 1 1 calc R
C20 C 1.1172(9) 0.1377(7) 0.8900(2) 0.045(3) Uani 1 1 d .
H20 H 1.1728 0.0910 0.8885 0.054 Uiso 1 1 calc R
C21 C 1.0489(10) 0.1695(8) 0.8655(2) 0.049(3) Uani 1 1 d .
H21 H 1.0566 0.1431 0.8474 0.059 Uiso 1 1 calc R
C22 C 1.0372(9) 0.4636(7) 0.9354(2) 0.043(3) Uani 1 1 d .
H22 H 1.0946 0.4373 0.9248 0.052 Uiso 1 1 calc R
C23 C 0.8846(9) 0.4493(7) 0.9676(2) 0.043(3) Uani 1 1 d .
H23 H 0.8389 0.4134 0.9788 0.052 Uiso 1 1 calc R
C24 C 0.6786(9) 0.1673(7) 1.0394(2) 0.042(2) Uani 1 1 d .
H24 H 0.6745 0.2108 1.0540 0.050 Uiso 1 1 calc R
C25 C 0.6494(9) 0.0139(8) 1.0227(2) 0.046(3) Uani 1 1 d .
H25 H 0.6256 -0.0458 1.0258 0.055 Uiso 1 1 calc R
C26 C 0.6967(8) 0.0369(7) 0.9970(2) 0.038(2) Uani 1 1 d .
H26 H 0.7018 -0.0071 0.9826 0.045 Uiso 1 1 calc R
C27 C 1.2141(12) 0.1963(7) 1.0246(2) 0.053(3) Uani 1 1 d .
H27 H 1.2066 0.1646 1.0418 0.064 Uiso 1 1 calc R
C28 C 0.2473(9) 0.4800(8) 0.8120(3) 0.056(3) Uani 1 1 d .
C29 C 0.6948(10) 0.5842(8) 0.8252(2) 0.051(3) Uani 1 1 d .
H29 H 0.6859 0.6224 0.8089 0.062 Uiso 1 1 calc R
C30 C 0.8673(10) 0.5424(7) 0.9662(2) 0.048(3) Uani 1 1 d .
H30 H 0.8106 0.5693 0.9768 0.058 Uiso 1 1 calc R
C31 C 1.2372(9) 0.2892(8) 0.9735(2) 0.049(3) Uani 1 1 d .
H31 H 1.2456 0.3210 0.9564 0.059 Uiso 1 1 calc R
C32 C 0.9685(11) 0.2402(8) 0.8672(2) 0.052(3) Uani 1 1 d .
H32 H 0.9240 0.2629 0.8504 0.063 Uiso 1 1 calc R
C33 C 0.1972(11) 0.8339(7) 0.7361(2) 0.047(3) Uani 1 1 d .
H33 H 0.2811 0.8372 0.7371 0.056 Uiso 1 1 calc R
C34 C 0.0119(9) 0.8763(7) 0.7538(2) 0.047(3) Uani 1 1 d .
H34 H -0.0301 0.9085 0.7668 0.057 Uiso 1 1 calc R
C35 C 0.7701(8) 0.7672(9) 0.8922(3) 0.064(4) Uani 1 1 d .
H35A H 0.7448 0.7331 0.9083 0.096 Uiso 1 1 calc R
H35B H 0.7671 0.8313 0.8964 0.096 Uiso 1 1 calc R
H35C H 0.8514 0.7503 0.8895 0.096 Uiso 1 1 calc R
C36 C 0.7337(9) 0.7999(8) 0.8300(3) 0.060(3) Uani 1 1 d .
H36A H 0.8190 0.7878 0.8316 0.090 Uiso 1 1 calc R
H36B H 0.7205 0.8645 0.8315 0.090 Uiso 1 1 calc R
H36C H 0.6959 0.7784 0.8114 0.090 Uiso 1 1 calc R
C37 C 1.0177(10) 0.5578(7) 0.9344(2) 0.050(3) Uani 1 1 d .
H37 H 1.0632 0.5949 0.9235 0.060 Uiso 1 1 calc R
C38 C 0.9318(11) 0.5953(8) 0.9495(2) 0.053(3) Uani 1 1 d .
H38 H 0.9172 0.6578 0.9483 0.064 Uiso 1 1 calc R
C39 C 1.3262(11) 0.2233(8) 1.0187(3) 0.061(4) Uani 1 1 d .
H39 H 1.3939 0.2110 1.0320 0.074 Uiso 1 1 calc R
C40 C 0.6280(10) 0.2803(8) 0.9264(3) 0.056(3) Uani 1 1 d .
H40 H 0.6846 0.3258 0.9318 0.068 Uiso 1 1 calc R
C41 C 0.6380(9) 0.0790(8) 1.0433(2) 0.047(3) Uani 1 1 d .
H41 H 0.6030 0.0643 1.0601 0.056 Uiso 1 1 calc R
C42 C 0.4365(10) 0.2355(10) 0.9018(3) 0.066(4) Uani 1 1 d .
H42 H 0.3643 0.2509 0.8906 0.079 Uiso 1 1 calc R
C43 C 1.3389(10) 0.2682(9) 0.9933(3) 0.062(3) Uani 1 1 d .
H43 H 1.4156 0.2849 0.9891 0.074 Uiso 1 1 calc R
C44 C 0.0688(11) 0.4772(9) 0.8523(3) 0.071(4) Uani 1 1 d .
H44A H 0.0355 0.4257 0.8412 0.106 Uiso 1 1 calc R
H44B H 0.0049 0.5098 0.8601 0.106 Uiso 1 1 calc R
H44C H 0.1264 0.4565 0.8681 0.106 Uiso 1 1 calc R
C45 C 0.0208(9) 0.5708(8) 0.7994(3) 0.056(3) Uani 1 1 d .
H45A H 0.0520 0.5994 0.7831 0.084 Uiso 1 1 calc R
H45B H -0.0393 0.6096 0.8064 0.084 Uiso 1 1 calc R
H45C H -0.0152 0.5133 0.7934 0.084 Uiso 1 1 calc R
C46 C 0.7054(10) 0.5636(9) 0.8766(3) 0.061(3) Uani 1 1 d .
H46 H 0.7068 0.5875 0.8954 0.074 Uiso 1 1 calc R
C47 C 0.1334(16) 0.7782(8) 0.7156(2) 0.070(4) Uani 1 1 d .
H47 H 0.1739 0.7450 0.7025 0.084 Uiso 1 1 calc R
C48 C 0.0102(16) 0.7719(8) 0.7145(3) 0.071(4) Uani 1 1 d .
H48 H -0.0324 0.7339 0.7007 0.085 Uiso 1 1 calc R
C49 C 0.1350(13) 1.0562(8) 0.7841(3) 0.078(4) Uani 1 1 d .
H49A H 0.1294 1.0845 0.7652 0.117 Uiso 1 1 calc R
H49B H 0.1747 1.0970 0.7986 0.117 Uiso 1 1 calc R
H49C H 0.0552 1.0427 0.7889 0.117 Uiso 1 1 calc R
C50 C 0.7088(12) 0.4911(10) 0.8214(4) 0.078(5) Uani 1 1 d .
H50 H 0.7120 0.4669 0.8028 0.094 Uiso 1 1 calc R
C51 C -0.0506(12) 0.8199(9) 0.7331(3) 0.069(4) Uani 1 1 d .
H51 H -0.1344 0.8151 0.7320 0.082 Uiso 1 1 calc R
C52 C 0.6311(10) 0.0851(8) 0.8232(3) 0.056(3) Uani 1 1 d .
H52A H 0.5896 0.1005 0.8041 0.067 Uiso 1 1 calc R
H52B H 0.5861 0.0365 0.8314 0.067 Uiso 1 1 calc R
C53 C 0.3548(11) 0.9895(9) 0.7687(3) 0.073(4) Uani 1 1 d .
H53A H 0.4014 0.9373 0.7641 0.110 Uiso 1 1 calc R
H53B H 0.4026 1.0272 0.7827 0.110 Uiso 1 1 calc R
H53C H 0.3317 1.0240 0.7511 0.110 Uiso 1 1 calc R
C54 C 0.7177(13) 0.4366(10) 0.8450(5) 0.097(6) Uani 1 1 d .
H54 H 0.7262 0.3741 0.8423 0.116 Uiso 1 1 calc R
C55 C 0.2737(12) 0.4947(10) 0.7842(4) 0.086(5) Uani 1 1 d .
H55 H 0.2368 0.5438 0.7738 0.103 Uiso 1 1 calc R
C56 C 0.5207(12) 0.3007(10) 0.9097(3) 0.080(5) Uani 1 1 d .
H56 H 0.5055 0.3605 0.9036 0.096 Uiso 1 1 calc R
C57 C 0.7149(13) 0.4687(12) 0.8725(4) 0.100(6) Uani 1 1 d .
H57 H 0.7192 0.4289 0.8884 0.120 Uiso 1 1 calc R
C58 C 0.4556(19) 0.5573(19) 0.9668(7) 0.28(2) Uani 1 1 d .
H58A H 0.4553 0.6069 0.9528 0.339 Uiso 1 1 calc R
H58B H 0.5101 0.5746 0.9840 0.339 Uiso 1 1 calc R
C59 C 0.3013(14) 0.4072(11) 0.8273(4) 0.109(6) Uani 1 1 d .
H59 H 0.2858 0.3961 0.8464 0.131 Uiso 1 1 calc R
C60 C 0.4012(19) 0.3690(19) 0.7856(8) 0.165(16) Uani 1 1 d .
H60 H 0.4517 0.3303 0.7766 0.199 Uiso 1 1 calc R
C61 C 0.3512(16) 0.4415(13) 0.7707(5) 0.132(10) Uani 1 1 d .
H61 H 0.3689 0.4548 0.7519 0.158 Uiso 1 1 calc R
C62 C 0.379(2) 0.3503(17) 0.8141(7) 0.178(15) Uani 1 1 d .
H62 H 0.4159 0.3007 0.8242 0.214 Uiso 1 1 calc R
Cl1 Cl 0.0558(2) 0.9176(2) 0.83461(6) 0.0499(7) Uani 1 1 d .
Cl2 Cl 0.3181(2) 1.02389(18) 0.84621(6) 0.0510(7) Uani 1 1 d .
Cl3 Cl 0.0262(2) 0.7067(2) 0.86070(6) 0.0523(7) Uani 1 1 d .
Cl4 Cl 0.2596(2) 0.6008(2) 0.89463(6) 0.0623(9) Uani 1 1 d .
Cl5 Cl 0.5489(2) 0.9183(2) 0.88490(6) 0.0520(7) Uani 1 1 d .
Cl6 Cl 0.5109(2) 0.7134(2) 0.91029(5) 0.0533(7) Uani 1 1 d .
Cl7 Cl 0.4699(3) 0.6740(2) 0.75027(6) 0.0548(7) Uani 1 1 d .
Cl8 Cl 0.5097(11) 0.4692(8) 0.9528(2) 0.328(7) Uani 1 1 d .
Cl9 Cl 0.3200(8) 0.5485(6) 0.97641(18) 0.211(4) Uani 1 1 d .
Cl10 Cl 0.6343(3) 0.1806(2) 0.84598(8) 0.0712(9) Uani 1 1 d .
Cl11 Cl 0.7771(3) 0.0464(2) 0.81936(8) 0.0714(9) Uani 1 1 d .
Cu1 Cu 0.39986(11) 0.70260(9) 0.79080(3) 0.0402(3) Uani 1 1 d .
N1 N 0.8722(6) 0.2466(5) 0.96549(15) 0.0295(16) Uani 1 1 d .
P1 P 0.2208(2) 0.95198(18) 0.78377(6) 0.0387(6) Uani 1 1 d .
P2 P 0.1434(2) 0.5523(2) 0.82869(6) 0.0397(6) Uani 1 1 d .
P3 P 0.6692(2) 0.74209(18) 0.85887(6) 0.0340(6) Uani 1 1 d .
P4 P 0.9905(2) 0.28727(16) 0.95433(5) 0.0267(5) Uani 1 1 d .
P5 P 0.7863(2) 0.16101(16) 0.95850(5) 0.0252(5) Uani 1 1 d .
Re1 Re 0.26210(3) 0.86894(3) 0.832117(8) 0.03091(10) Uani 1 1 d .
Re2 Re 0.23463(3) 0.69733(3) 0.852035(7) 0.03168(10) Uani 1 1 d .
Re3 Re 0.45025(3) 0.78208(3) 0.863287(8) 0.03151(10) Uani 1 1 d .
S1 S 0.20331(19) 0.74335(16) 0.80406(4) 0.0276(5) Uani 1 1 d .
S2 S 0.41522(18) 0.64518(16) 0.83886(5) 0.0289(5) Uani 1 1 d .
S3 S 0.4492(2) 0.84185(16) 0.81712(5) 0.0314(5) Uani 1 1 d .
S4 S 0.2723(2) 0.8278(2) 0.88131(5) 0.0424(7) Uani 1 1 d .

loop_
_atom_site_aniso_label
_atom_site_aniso_U_11
_atom_site_aniso_U_22
_atom_site_aniso_U_33
_atom_site_aniso_U_23
_atom_site_aniso_U_13
_atom_site_aniso_U_12
C1 0.022(4) 0.026(5) 0.034(5) -0.002(4) -0.002(4) 0.001(3)
C2 0.011(4) 0.036(5) 0.044(6) 0.001(4) 0.001(4) 0.002(3)
C3 0.032(5) 0.028(5) 0.025(5) 0.006(4) 0.001(4) 0.002(4)
C4 0.024(4) 0.053(6) 0.021(4) -0.001(4) 0.003(4) 0.000(4)
C5 0.029(5) 0.075(9) 0.045(6) -0.010(6) -0.007(5) -0.003(5)
C6 0.031(5) 0.048(6) 0.031(5) -0.007(4) 0.001(4) -0.004(4)
C7 0.023(4) 0.033(5) 0.022(4) 0.006(3) 0.002(3) -0.003(4)
C8 0.036(5) 0.040(6) 0.024(5) -0.002(4) 0.000(4) 0.006(4)
C9 0.038(5) 0.029(5) 0.037(5) 0.001(4) 0.006(4) 0.010(4)
C10 0.054(6) 0.038(6) 0.031(5) -0.008(4) -0.001(5) -0.005(5)
C11 0.027(5) 0.037(6) 0.029(5) -0.012(4) -0.004(4) -0.002(4)
C12 0.020(4) 0.036(5) 0.025(4) 0.002(4) 0.004(3) -0.010(4)
C13 0.043(6) 0.040(6) 0.026(5) -0.005(4) 0.002(4) 0.006(4)
C14 0.022(4) 0.040(6) 0.033(5) -0.004(4) -0.001(4) -0.004(4)
C15 0.046(6) 0.026(5) 0.025(5) -0.002(4) -0.004(4) -0.002(4)
C16 0.030(5) 0.039(6) 0.024(5) -0.007(4) 0.004(4) -0.001(4)
C17 0.032(5) 0.040(6) 0.053(7) -0.005(5) 0.015(5) 0.000(4)
C18 0.033(5) 0.047(6) 0.031(5) -0.009(4) 0.012(4) 0.001(4)
C19 0.032(5) 0.040(6) 0.047(6) 0.008(5) 0.010(5) 0.005(4)
C20 0.034(5) 0.050(7) 0.052(7) -0.016(5) 0.011(5) 0.002(5)
C21 0.055(7) 0.068(8) 0.027(5) -0.015(5) 0.013(5) -0.004(6)
C22 0.047(6) 0.042(6) 0.046(6) 0.005(5) 0.022(5) 0.011(5)
C23 0.050(6) 0.037(6) 0.049(6) -0.003(5) 0.027(5) 0.003(5)
C24 0.046(6) 0.057(7) 0.023(5) 0.002(4) 0.006(4) 0.011(5)
C25 0.048(6) 0.055(7) 0.034(6) 0.008(5) 0.008(5) -0.023(5)
C26 0.032(5) 0.053(7) 0.028(5) 0.002(4) 0.006(4) -0.008(4)
C27 0.078(9) 0.038(6) 0.036(6) -0.008(5) -0.021(6) 0.019(6)
C28 0.024(5) 0.044(7) 0.099(10) -0.014(6) 0.006(6) -0.004(5)
C29 0.059(7) 0.060(8) 0.032(6) -0.002(5) -0.007(5) 0.013(6)
C30 0.059(7) 0.039(6) 0.052(7) -0.004(5) 0.027(6) 0.011(5)
C31 0.038(6) 0.059(8) 0.048(6) -0.003(5) -0.005(5) -0.007(5)
C32 0.065(8) 0.067(8) 0.024(5) -0.001(5) -0.001(5) -0.005(6)
C33 0.061(7) 0.043(6) 0.036(6) 0.004(5) 0.006(5) 0.002(5)
C34 0.038(6) 0.053(7) 0.047(6) -0.002(5) -0.012(5) 0.006(5)
C35 0.015(5) 0.100(10) 0.073(8) -0.038(7) -0.007(5) 0.005(5)
C36 0.031(6) 0.047(7) 0.107(11) 0.022(7) 0.025(6) 0.010(5)
C37 0.067(7) 0.045(7) 0.044(6) 0.002(5) 0.032(6) -0.002(5)
C38 0.072(8) 0.042(7) 0.046(7) -0.002(5) 0.012(6) 0.016(6)
C39 0.053(8) 0.055(8) 0.069(9) -0.017(6) -0.027(6) 0.023(6)
C40 0.041(6) 0.052(8) 0.071(8) 0.025(6) -0.014(6) -0.006(5)
C41 0.043(6) 0.077(8) 0.024(5) 0.010(5) 0.019(5) 0.000(5)
C42 0.026(6) 0.099(11) 0.067(8) 0.024(7) -0.017(5) 0.009(6)
C43 0.030(6) 0.080(9) 0.071(9) -0.011(7) -0.015(6) -0.005(6)
C44 0.056(8) 0.080(10) 0.080(9) 0.027(7) 0.021(7) -0.026(7)
C45 0.031(6) 0.060(8) 0.073(8) -0.011(6) -0.007(5) 0.011(5)
C46 0.052(7) 0.073(9) 0.060(8) 0.017(6) 0.011(6) 0.027(6)
C47 0.136(14) 0.045(8) 0.029(6) -0.003(5) 0.012(7) 0.003(8)
C48 0.118(13) 0.043(8) 0.045(7) 0.013(6) -0.014(8) -0.042(8)
C49 0.121(12) 0.041(7) 0.063(8) -0.010(6) -0.029(8) 0.029(7)
C50 0.063(9) 0.057(9) 0.112(13) -0.050(9) -0.006(8) 0.005(7)
C51 0.062(8) 0.077(10) 0.058(8) 0.021(7) -0.029(7) -0.024(7)
C52 0.045(7) 0.063(8) 0.056(7) 0.017(6) -0.004(6) -0.007(6)
C53 0.058(8) 0.095(11) 0.062(8) 0.026(7) -0.011(6) -0.035(7)
C54 0.055(9) 0.036(8) 0.20(2) 0.005(11) 0.028(12) -0.002(7)
C55 0.066(9) 0.065(10) 0.138(14) -0.036(9) 0.057(10) -0.023(7)
C56 0.053(8) 0.076(10) 0.103(11) 0.053(8) -0.021(8) -0.001(7)
C57 0.069(10) 0.089(13) 0.152(17) 0.068(12) 0.054(11) 0.033(9)
C58 0.113(19) 0.24(3) 0.52(6) -0.25(4) 0.17(3) -0.070(19)
C59 0.072(11) 0.079(12) 0.166(18) -0.018(11) -0.028(11) 0.034(9)
C60 0.059(12) 0.12(2) 0.33(4) -0.11(3) 0.06(2) -0.024(12)
C61 0.095(14) 0.096(15) 0.22(2) -0.096(16) 0.086(16) -0.026(11)
C62 0.082(16) 0.113(19) 0.32(4) -0.06(2) -0.07(2) 0.068(15)
Cl1 0.0294(12) 0.0706(19) 0.0478(15) -0.0178(13) -0.0029(11) 0.0229(12)
Cl2 0.0454(15) 0.0473(16) 0.0569(17) -0.0284(13) -0.0081(13) 0.0120(12)
Cl3 0.0194(11) 0.098(2) 0.0411(14) 0.0023(14) 0.0111(10) 0.0094(12)
Cl4 0.0336(14) 0.120(3) 0.0335(14) 0.0331(15) 0.0050(11) -0.0009(15)
Cl5 0.0305(13) 0.0659(19) 0.0567(17) -0.0366(14) -0.0064(12) 0.0084(12)
Cl6 0.0318(13) 0.100(2) 0.0259(12) -0.0047(13) -0.0043(10) 0.0193(14)
Cl7 0.073(2) 0.0593(18) 0.0373(14) -0.0066(12) 0.0290(14) 0.0081(14)
Cl8 0.383(15) 0.353(15) 0.271(12) 0.077(11) 0.130(11) 0.225(13)
Cl9 0.235(9) 0.202(8) 0.213(8) 0.042(6) 0.090(7) 0.045(7)
Cl10 0.075(2) 0.064(2) 0.074(2) -0.0049(16) 0.0029(18) 0.0014(17)
Cl11 0.061(2) 0.059(2) 0.095(3) 0.0079(18) 0.0148(18) 0.0007(16)
Cu1 0.0447(7) 0.0478(8) 0.0314(6) -0.0128(5) 0.0186(5) -0.0067(6)
N1 0.030(4) 0.032(4) 0.027(4) -0.002(3) 0.006(3) -0.001(3)
P1 0.0414(15) 0.0350(15) 0.0367(14) -0.0043(11) -0.0079(12) 0.0006(11)
P2 0.0250(12) 0.0523(17) 0.0423(15) 0.0123(12) 0.0060(11) -0.0045(11)
P3 0.0188(11) 0.0400(15) 0.0433(15) -0.0100(11) 0.0043(10) 0.0050(10)
P4 0.0237(11) 0.0332(13) 0.0231(11) -0.0020(9) 0.0029(9) -0.0024(9)
P5 0.0234(11) 0.0320(13) 0.0200(11) -0.0012(9) 0.0022(9) -0.0018(9)
Re1 0.02299(18) 0.0451(2) 0.02375(18) -0.01313(15) -0.00072(14) 0.00904(15)
Re2 0.01528(16) 0.0611(3) 0.01923(17) 0.00127(16) 0.00423(13) 0.00601(16)
Re3 0.01704(16) 0.0527(3) 0.02451(18) -0.01244(16) 0.00120(13) 0.00799(15)
S1 0.0244(11) 0.0373(13) 0.0206(10) -0.0037(9) -0.0001(8) 0.0019(9)
S2 0.0155(10) 0.0413(14) 0.0301(12) 0.0007(9) 0.0032(8) 0.0024(9)
S3 0.0273(11) 0.0381(14) 0.0298(12) -0.0126(10) 0.0072(9) 0.0001(9)
S4 0.0238(11) 0.084(2) 0.0200(11) -0.0163(11) 0.0023(9) 0.0171(12)

loop_
_atom_type_symbol
_atom_type_description
_atom_type_scat_dispersion_real
_atom_type_scat_dispersion_imag
_atom_type_scat_source
C C 0.0033 0.0016 'International Tables Vol C Tables 4.2.6.8 and 6.1.1.4'
H H 0.0000 0.0000 'International Tables Vol C Tables 4.2.6.8 and 6.1.1.4'
N N 0.0061 0.0033 'International Tables Vol C Tables 4.2.6.8 and 6.1.1.4'
P P 0.1023 0.0942 'International Tables Vol C Tables 4.2.6.8 and 6.1.1.4'
S S 0.1246 0.1234 'International Tables Vol C Tables 4.2.6.8 and 6.1.1.4'
Cl Cl 0.1484 0.1585 'International Tables Vol C Tables 4.2.6.8 and 6.1.1.4'
Cu Cu 0.3201 1.2651 'International Tables Vol C Tables 4.2.6.8 and 6.1.1.4'
Re Re -1.0185 7.2310 'International Tables Vol C Tables 4.2.6.8 and 6.1.1.4'

loop_
_geom_angle_atom_site_label_1
_geom_angle_atom_site_label_2
_geom_angle_atom_site_label_3
_geom_angle
C23 C1 C22 120.0(9)
C23 C1 P4 118.6(7)
C22 C1 P4 121.4(7)
C29 C2 C46 119.0(10)
C29 C2 P3 122.9(8)
C46 C2 P3 117.9(8)
C9 C3 C26 119.4(8)
C9 C3 P5 118.2(7)
C26 C3 P5 122.0(7)
C40 C4 C6 120.2(9)
C40 C4 P5 121.1(8)
C6 C4 P5 118.7(8)
C42 C5 C6 121.3(11)
C42 C5 H5 119.3
C6 C5 H5 119.3
C5 C6 C4 118.1(10)
C5 C6 H6 121.0
C4 C6 H6 121.0
C16 C7 C8 119.4(8)
C16 C7 P5 122.8(7)
C8 C7 P5 117.3(6)
C19 C8 C7 119.9(8)
C19 C8 H8 120.1
C7 C8 H8 120.1
C3 C9 C24 120.0(9)
C3 C9 H9 120.0
C24 C9 H9 120.0
C11 C10 C27 119.9(10)
C11 C10 H10 120.1
C27 C10 H10 120.1
C10 C11 C31 119.3(9)
C10 C11 P4 121.1(7)
C31 C11 P4 119.6(8)
C13 C12 C14 118.6(8)
C13 C12 P4 120.1(7)
C14 C12 P4 121.0(7)
C12 C13 C32 121.3(9)
C12 C13 H13 119.4
C32 C13 H13 119.3
C20 C14 C12 120.3(9)
C20 C14 H14 119.9
C12 C14 H14 119.9
C33 C15 C34 117.9(9)
C33 C15 P1 120.8(8)
C34 C15 P1 121.0(8)
C7 C16 C18 121.1(9)
C7 C16 H16 119.5
C18 C16 H16 119.5
C18 C17 C19 120.1(9)
C18 C17 H17 120.0
C19 C17 H17 120.0
C17 C18 C16 119.8(9)
C17 C18 H18 120.1
C16 C18 H18 120.1
C17 C19 C8 119.8(9)
C17 C19 H19 120.1
C8 C19 H19 120.1
C21 C20 C14 119.7(10)
C21 C20 H20 120.1
C14 C20 H20 120.1
C20 C21 C32 120.8(9)
C20 C21 H21 119.6
C32 C21 H21 119.6
C1 C22 C37 119.2(9)
C1 C22 H22 120.4
C37 C22 H22 120.4
C30 C23 C1 119.5(9)
C30 C23 H23 120.3
C1 C23 H23 120.3
C9 C24 C41 120.1(9)
C9 C24 H24 119.9
C41 C24 H24 119.9
C41 C25 C26 119.9(10)
C41 C25 H25 120.0
C26 C25 H25 120.0
C3 C26 C25 120.3(9)
C3 C26 H26 119.9
C25 C26 H26 119.9
C39 C27 C10 121.1(11)
C39 C27 H27 119.5
C10 C27 H27 119.5
C55 C28 C59 118.3(13)
C55 C28 P2 121.8(10)
C59 C28 P2 119.9(12)
C2 C29 C50 121.1(12)
C2 C29 H29 119.5
C50 C29 H29 119.5
C38 C30 C23 120.8(10)
C38 C30 H30 119.6
C23 C30 H30 119.6
C43 C31 C11 119.3(11)
C43 C31 H31 120.4
C11 C31 H31 120.4
C13 C32 C21 119.3(10)
C13 C32 H32 120.4
C21 C32 H32 120.4
C47 C33 C15 120.7(12)
C47 C33 H33 119.7
C15 C33 H33 119.7
C51 C34 C15 120.7(11)
C51 C34 H34 119.7
C15 C34 H34 119.7
P3 C35 H35A 109.5
P3 C35 H35B 109.5
H35A C35 H35B 109.5
P3 C35 H35C 109.5
H35A C35 H35C 109.5
H35B C35 H35C 109.5
P3 C36 H36A 109.5
P3 C36 H36B 109.5
H36A C36 H36B 109.5
P3 C36 H36C 109.5
H36A C36 H36C 109.5
H36B C36 H36C 109.5
C38 C37 C22 119.8(10)
C38 C37 H37 120.1
C22 C37 H37 120.1
C30 C38 C37 120.6(11)
C30 C38 H38 119.7
C37 C38 H38 119.7
C43 C39 C27 120.1(11)
C43 C39 H39 119.9
C27 C39 H39 119.9
C56 C40 C4 118.9(11)
C56 C40 H40 120.5
C4 C40 H40 120.5
C25 C41 C24 120.1(9)
C25 C41 H41 119.9
C24 C41 H41 119.9
C5 C42 C56 120.0(11)
C5 C42 H42 120.0
C56 C42 H42 120.0
C39 C43 C31 120.2(11)
C39 C43 H43 119.9
C31 C43 H43 119.9
P2 C44 H44A 109.5
P2 C44 H44B 109.5
H44A C44 H44B 109.5
P2 C44 H44C 109.5
H44A C44 H44C 109.5
H44B C44 H44C 109.5
P2 C45 H45A 109.5
P2 C45 H45B 109.5
H45A C45 H45B 109.5
P2 C45 H45C 109.5
H45A C45 H45C 109.5
H45B C45 H45C 109.5
C2 C46 C57 119.7(13)
C2 C46 H46 120.1
C57 C46 H46 120.1
C48 C47 C33 119.7(12)
C48 C47 H47 120.1
C33 C47 H47 120.1
C51 C48 C47 121.2(12)
C51 C48 H48 119.4
C47 C48 H48 119.4
P1 C49 H49A 109.5
P1 C49 H49B 109.5
H49A C49 H49B 109.5
P1 C49 H49C 109.5
H49A C49 H49C 109.5
H49B C49 H49C 109.5
C54 C50 C29 118.7(14)
C54 C50 H50 120.6
C29 C50 H50 120.6
C48 C51 C34 119.8(13)
C48 C51 H51 120.1
C34 C51 H51 120.1
Cl10 C52 Cl11 111.6(6)
Cl10 C52 H52A 109.3
Cl11 C52 H52A 109.3
Cl10 C52 H52B 109.3
Cl11 C52 H52B 109.3
H52A C52 H52B 108.0
P1 C53 H53A 109.5
P1 C53 H53B 109.5
H53A C53 H53B 109.5
P1 C53 H53C 109.5
H53A C53 H53C 109.5
H53B C53 H53C 109.5
C50 C54 C57 122.8(15)
C50 C54 H54 118.6
C57 C54 H54 118.6
C28 C55 C61 123.7(19)
C28 C55 H55 118.1
C61 C55 H55 118.1
C42 C56 C40 121.5(12)
C42 C56 H56 119.3
C40 C56 H56 119.3
C54 C57 C46 118.6(14)
C54 C57 H57 120.7
C46 C57 H57 120.7
Cl8 C58 Cl9 116.9(16)
Cl8 C58 H58A 108.1
Cl9 C58 H58A 108.1
Cl8 C58 H58B 108.1
Cl9 C58 H58B 108.1
H58A C58 H58B 107.3
C28 C59 C62 120(2)
C28 C59 H59 120.1
C62 C59 H59 120.1
C61 C60 C62 122(2)
C61 C60 H60 119.1
C62 C60 H60 119.1
C60 C61 C55 118(2)
C60 C61 H61 121.2
C55 C61 H61 121.2
C60 C62 C59 119(2)
C60 C62 H62 120.6
C59 C62 H62 120.6
Cl7 Cu1 S2 138.88(11)
Cl7 Cu1 S3 121.23(11)
S2 Cu1 S3 81.00(9)
Cl7 Cu1 S1 134.57(11)
S2 Cu1 S1 79.48(8)
S3 Cu1 S1 79.76(8)
P4 N1 P5 137.3(5)
C15 P1 C49 103.8(5)
C15 P1 C53 105.3(5)
C49 P1 C53 102.0(7)
C15 P1 Re1 113.7(3)
C49 P1 Re1 116.1(4)
C53 P1 Re1 114.4(4)
C28 P2 C44 105.1(6)
C28 P2 C45 103.6(6)
C44 P2 C45 100.2(6)
C28 P2 Re2 115.3(4)
C44 P2 Re2 116.3(5)
C45 P2 Re2 114.6(4)
C36 P3 C2 105.2(5)
C36 P3 C35 105.5(6)
C2 P3 C35 103.8(5)
C36 P3 Re3 115.0(4)
C2 P3 Re3 113.7(3)
C35 P3 Re3 112.7(3)
N1 P4 C12 114.9(4)
N1 P4 C11 110.6(4)
C12 P4 C11 106.8(4)
N1 P4 C1 106.6(4)
C12 P4 C1 108.8(4)
C11 P4 C1 109.0(4)
N1 P5 C7 113.5(4)
N1 P5 C4 111.7(4)
C7 P5 C4 108.4(4)
N1 P5 C3 107.1(4)
C7 P5 C3 110.5(4)
C4 P5 C3 105.3(4)
S1 Re1 S3 84.32(8)
S1 Re1 S4 108.40(9)
S3 Re1 S4 107.75(8)
S1 Re1 Cl1 93.12(9)
S3 Re1 Cl1 163.97(9)
S4 Re1 Cl1 88.10(9)
S1 Re1 Cl2 161.45(9)
S3 Re1 Cl2 91.65(9)
S4 Re1 Cl2 90.08(10)
Cl1 Re1 Cl2 85.78(9)
S1 Re1 P1 83.20(8)
S3 Re1 P1 84.00(9)
S4 Re1 P1 163.90(9)
Cl1 Re1 P1 79.98(9)
Cl2 Re1 P1 78.37(9)
S1 Re1 Re2 53.83(6)
S3 Re1 Re2 94.82(6)
S4 Re1 Re2 54.93(7)
Cl1 Re1 Re2 96.40(8)
Cl2 Re1 Re2 144.71(7)
P1 Re1 Re2 136.79(6)
S1 Re1 Re3 94.09(6)
S3 Re1 Re3 53.75(6)
S4 Re1 Re3 54.56(6)
Cl1 Re1 Re3 142.28(7)
Cl2 Re1 Re3 98.09(6)
P1 Re1 Re3 137.65(7)
Re2 Re1 Re3 59.736(14)
S1 Re2 S2 83.18(8)
S1 Re2 S4 107.98(9)
S2 Re2 S4 108.66(8)
S1 Re2 Cl3 95.97(8)
S2 Re2 Cl3 162.61(10)
S4 Re2 Cl3 88.18(9)
S1 Re2 Cl4 161.08(11)
S2 Re2 Cl4 89.99(9)
S4 Re2 Cl4 90.92(11)
Cl3 Re2 Cl4 85.31(9)
S1 Re2 P2 80.31(8)
S2 Re2 P2 85.92(8)
S4 Re2 P2 163.71(8)
Cl3 Re2 P2 76.84(10)
Cl4 Re2 P2 81.62(11)
S1 Re2 Re3 94.52(6)
S2 Re2 Re3 54.36(6)
S4 Re2 Re3 54.62(6)
Cl3 Re2 Re3 142.77(8)
Cl4 Re2 Re3 95.78(7)
P2 Re2 Re3 140.25(6)
S1 Re2 Re1 53.95(6)
S2 Re2 Re1 94.69(6)
S4 Re2 Re1 54.39(7)
Cl3 Re2 Re1 98.83(8)
Cl4 Re2 Re1 144.61(9)
P2 Re2 Re1 133.66(6)
Re3 Re2 Re1 60.209(14)
S3 Re3 S2 84.23(8)
S3 Re3 S4 107.95(9)
S2 Re3 S4 108.71(9)
S3 Re3 Cl6 163.77(8)
S2 Re3 Cl6 94.97(9)
S4 Re3 Cl6 87.70(9)
S3 Re3 Cl5 90.99(10)
S2 Re3 Cl5 162.41(8)
S4 Re3 Cl5 88.87(9)
Cl6 Re3 Cl5 84.92(11)
S3 Re3 P3 85.00(8)
S2 Re3 P3 82.45(8)
S4 Re3 P3 163.34(8)
Cl6 Re3 P3 78.84(9)
Cl5 Re3 P3 80.28(8)
S3 Re3 Re2 95.28(6)
S2 Re3 Re2 53.99(5)
S4 Re3 Re2 55.03(7)
Cl6 Re3 Re2 97.33(7)
Cl5 Re3 Re2 143.52(6)
P3 Re3 Re2 136.01(6)
S3 Re3 Re1 54.08(6)
S2 Re3 Re1 94.34(6)
S4 Re3 Re1 54.43(6)
Cl6 Re3 Re1 141.96(6)
Cl5 Re3 Re1 96.52(7)
P3 Re3 Re1 139.01(6)
Re2 Re3 Re1 60.055(14)
Re2 S1 Re1 72.22(6)
Re2 S1 Cu1 97.59(8)
Re1 S1 Cu1 97.70(8)
Re2 S2 Re3 71.65(7)
Re2 S2 Cu1 99.28(9)
Re3 S2 Cu1 97.80(9)
Re3 S3 Re1 72.17(6)
Re3 S3 Cu1 96.76(9)
Re1 S3 Cu1 97.86(9)
Re1 S4 Re3 71.01(6)
Re1 S4 Re2 70.68(6)
Re3 S4 Re2 70.35(7)

loop_
_geom_bond_atom_site_label_1
_geom_bond_atom_site_label_2
_geom_bond_distance
C1 C23 1.377(12)
C1 C22 1.384(12)
C1 P4 1.811(9)
C2 C29 1.372(13)
C2 C46 1.379(14)
C2 P3 1.824(9)
C3 C9 1.380(12)
C3 C26 1.386(13)
C3 P5 1.810(8)
C4 C40 1.379(14)
C4 C6 1.406(13)
C4 P5 1.801(9)
C5 C42 1.354(16)
C5 C6 1.384(13)
C5 H5 0.9300
C6 H6 0.9300
C7 C16 1.372(11)
C7 C8 1.407(12)
C7 P5 1.777(9)
C8 C19 1.403(12)
C8 H8 0.9300
C9 C24 1.381(13)
C9 H9 0.9300
C10 C11 1.373(13)
C10 C27 1.383(14)
C10 H10 0.9300
C11 C31 1.407(13)
C11 P4 1.803(9)
C12 C13 1.371(12)
C12 C14 1.395(12)
C12 P4 1.795(9)
C13 C32 1.375(13)
C13 H13 0.9300
C14 C20 1.383(13)
C14 H14 0.9300
C15 C33 1.389(13)
C15 C34 1.397(14)
C15 P1 1.797(9)
C16 C18 1.401(12)
C16 H16 0.9300
C17 C18 1.384(13)
C17 C19 1.394(13)
C17 H17 0.9300
C18 H18 0.9300
C19 H19 0.9300
C20 C21 1.361(15)
C20 H20 0.9300
C21 C32 1.377(15)
C21 H21 0.9300
C22 C37 1.397(14)
C22 H22 0.9300
C23 C30 1.377(14)
C23 H23 0.9300
C24 C41 1.388(15)
C24 H24 0.9300
C25 C41 1.362(14)
C25 C26 1.390(12)
C25 H25 0.9300
C26 H26 0.9300
C27 C39 1.366(17)
C27 H27 0.9300
C28 C55 1.361(19)
C28 C59 1.375(19)
C28 P2 1.807(11)
C29 C50 1.385(16)
C29 H29 0.9300
C30 C38 1.353(15)
C30 H30 0.9300
C31 C43 1.399(15)
C31 H31 0.9300
C32 H32 0.9300
C33 C47 1.379(16)
C33 H33 0.9300
C34 C51 1.382(16)
C34 H34 0.9300
C35 P3 1.827(10)
C35 H35A 0.9600
C35 H35B 0.9600
C35 H35C 0.9600
C36 P3 1.795(11)
C36 H36A 0.9600
C36 H36B 0.9600
C36 H36C 0.9600
C37 C38 1.363(14)
C37 H37 0.9300
C38 H38 0.9300
C39 C43 1.361(17)
C39 H39 0.9300
C40 C56 1.374(15)
C40 H40 0.9300
C41 H41 0.9300
C42 C56 1.356(18)
C42 H42 0.9300
C43 H43 0.9300
C44 P2 1.816(10)
C44 H44A 0.9600
C44 H44B 0.9600
C44 H44C 0.9600
C45 P2 1.817(10)
C45 H45A 0.9600
C45 H45B 0.9600
C45 H45C 0.9600
C46 C57 1.41(2)
C46 H46 0.9300
C47 C48 1.369(19)
C47 H47 0.9300
C48 C51 1.349(19)
C48 H48 0.9300
C49 P1 1.802(11)
C49 H49A 0.9600
C49 H49B 0.9600
C49 H49C 0.9600
C50 C54 1.34(2)
C50 H50 0.9300
C51 H51 0.9300
C52 Cl10 1.745(12)
C52 Cl11 1.749(11)
C52 H52A 0.9700
C52 H52B 0.9700
C53 P1 1.804(11)
C53 H53A 0.9600
C53 H53B 0.9600
C53 H53C 0.9600
C54 C57 1.35(2)
C54 H54 0.9300
C55 C61 1.366(18)
C55 H55 0.9300
C56 H56 0.9300
C57 H57 0.9300
C58 Cl8 1.59(2)
C58 Cl9 1.63(2)
C58 H58A 0.9700
C58 H58B 0.9700
C59 C62 1.39(3)
C59 H59 0.9300
C60 C61 1.35(3)
C60 C62 1.39(4)
C60 H60 0.9300
C61 H61 0.9300
C62 H62 0.9300
Cl1 Re1 2.419(2)
Cl2 Re1 2.421(3)
Cl3 Re2 2.404(2)
Cl4 Re2 2.404(3)
Cl5 Re3 2.431(3)
Cl6 Re3 2.406(3)
Cl7 Cu1 2.145(3)
Cu1 S2 2.351(3)
Cu1 S3 2.401(3)
Cu1 S1 2.415(2)
N1 P4 1.585(7)
N1 P5 1.586(8)
P1 Re1 2.527(3)
P2 Re2 2.536(3)
P3 Re3 2.538(2)
Re1 S1 2.296(2)
Re1 S3 2.304(2)
Re1 S4 2.330(2)
Re1 Re2 2.7046(6)
Re1 Re3 2.7088(5)
Re2 S1 2.293(2)
Re2 S2 2.298(2)
Re2 S4 2.346(3)
Re2 Re3 2.6958(5)
Re3 S3 2.295(2)
Re3 S2 2.308(2)
Re3 S4 2.334(2)
